data_2219921
loop_
_publ_author_name
'Tong, Hung-Chun'
'Chen Hsu, Chih-Yung'
'Liang, Yao-Ren'
'Lo, Yih Hsing'
'Lin, Chia-Her'

_publ_section_title
;(<i>O</i>,<i>O</i>'-Diethyl
 dithiophosphato-\k^2^<i>S</i>,<i>S</i>')(hydridotripyrazol-1-ylborato-\k^3^<i>N</i>^2^,<i>N</i>^2'^,<i>N</i>^2''^)(triphenylphosphine-\k<i>P</i>)ruthenium(II)
;
_journal_coeditor_code LH2697
_journal_issue 11
_journal_name_full 'Acta Crystallographica Section E'
_journal_page_first m1372
_journal_page_last m1373
_journal_paper_doi 10.1107/S160053680803170X
_journal_volume 64
_journal_year 2008
_chemical_formula_iupac '[Ru (C9 H10 B N6) (C4 H10 O2 P S2) (C18 H15 P)]'
_chemical_formula_moiety 'C31 H35 B N6 O2 P2 Ru S2'
_chemical_formula_sum 'C31 H35 B N6 O2 P2 Ru S2'
_chemical_formula_weight 761.59
_chemical_name_systematic
;
(<i>O</i>,<i>O</i>'-Diethyl
dithiophosphato-\k^2^<i>S</i>,<i>S</i>')(hydridotripyrazol-1-ylborato-\
\k^3^<i>N</i>^2^,<i>N</i>^2'^,<i>N</i>^2''^)(triphenylphosphine-\
\k<i>P</i>)ruthenium(II)
;
_space_group_IT_number 14
_symmetry_cell_setting monoclinic
_symmetry_space_group_name_Hall '-P 2ybc'
_symmetry_space_group_name_H-M 'P 1 21/c 1'
_atom_sites_solution_hydrogens geom
_atom_sites_solution_primary direct
_atom_sites_solution_secondary difmap
_audit_creation_method SHELXL-97
_cell_angle_alpha 90.00
_cell_angle_beta 99.6760(10)
_cell_angle_gamma 90.00
_cell_formula_units_Z 4
_cell_length_a 12.4408(2)
_cell_length_b 13.7386(2)
_cell_length_c 20.3775(3)
_cell_measurement_reflns_used 32408
_cell_measurement_temperature 200(2)
_cell_measurement_theta_max 25.35
_cell_measurement_theta_min 2.037
_cell_volume 3433.36(9)
_computing_cell_refinement 'DENZO and SCALEPACK (Otwinowski & Minor, 1997)'
_computing_data_collection 'COLLECT (Nonius, 1999)'
_computing_data_reduction 'DENZO and SCALEPACK (Otwinowski & Minor, 1997)'
_computing_molecular_graphics 'ORTEP-3 for Windows (Farrugia, 1997)'
_computing_publication_material 'WinGX (Farrugia, 1999)'
_computing_structure_refinement 'SHELXL97 (Sheldrick, 2008)'
_computing_structure_solution 'SHELXS97 (Sheldrick, 2008)'
_diffrn_ambient_temperature 200(2)
_diffrn_detector_area_resol_mean 9
_diffrn_measured_fraction_theta_full 0.993
_diffrn_measured_fraction_theta_max 0.993
_diffrn_measurement_device_type 'Nonius KappaCCD'
_diffrn_measurement_method 'CCD rotation images, thick slices'
_diffrn_radiation_monochromator graphite
_diffrn_radiation_source 'fine-focus sealed tube'
_diffrn_radiation_type MoK\a
_diffrn_radiation_wavelength 0.71073
_diffrn_reflns_av_R_equivalents 0.0506
_diffrn_reflns_av_sigmaI/netI 0.0351
_diffrn_reflns_limit_h_max 14
_diffrn_reflns_limit_h_min -11
_diffrn_reflns_limit_k_max 16
_diffrn_reflns_limit_k_min -16
_diffrn_reflns_limit_l_max 24
_diffrn_reflns_limit_l_min -24
_diffrn_reflns_number 24009
_diffrn_reflns_theta_full 25.39
_diffrn_reflns_theta_max 25.39
_diffrn_reflns_theta_min 2.40
_exptl_absorpt_coefficient_mu 0.710
_exptl_absorpt_correction_T_max 0.9010
_exptl_absorpt_correction_T_min 0.7548
_exptl_absorpt_correction_type multi-scan
_exptl_absorpt_process_details '(SORTAV; Blessing, 1995)'
_exptl_crystal_colour yellow
_exptl_crystal_density_diffrn 1.473
_exptl_crystal_density_method 'not measured'
_exptl_crystal_description prism
_exptl_crystal_F_000 1560
_exptl_crystal_size_max 0.42
_exptl_crystal_size_mid 0.3
_exptl_crystal_size_min 0.15
_refine_diff_density_max 1.431
_refine_diff_density_min -0.617
_refine_ls_extinction_method none
_refine_ls_goodness_of_fit_ref 1.053
_refine_ls_hydrogen_treatment constr
_refine_ls_matrix_type full
_refine_ls_number_parameters 449
_refine_ls_number_reflns 6265
_refine_ls_number_restraints 42
_refine_ls_restrained_S_all 1.061
_refine_ls_R_factor_all 0.0420
_refine_ls_R_factor_gt 0.0358
_refine_ls_shift/su_max 0.001
_refine_ls_shift/su_mean 0.000
_refine_ls_structure_factor_coef Fsqd
_refine_ls_weighting_details 'calc w=1/[\s^2^(Fo^2^)+(0.0373P)^2^+5.0939P] where P=(Fo^2^+2Fc^2^)/3'
_refine_ls_weighting_scheme calc
_refine_ls_wR_factor_gt 0.0879
_refine_ls_wR_factor_ref 0.0925
_reflns_number_gt 5601
_reflns_number_total 6265
_reflns_threshold_expression I>2\s(I)
_cod_data_source_file lh2697.cif
_cod_data_source_block I
_cod_original_sg_symbol_H-M 'P 21/c'
_cod_database_code 2219921
_cod_database_fobs_code 2219921

loop_
_symmetry_equiv_pos_as_xyz
'x, y, z'
'-x, y+1/2, -z+1/2'
'-x, -y, -z'
'x, -y-1/2, z-1/2'

loop_
_atom_site_type_symbol
_atom_site_label
_atom_site_fract_x
_atom_site_fract_y
_atom_site_fract_z
_atom_site_U_iso_or_equiv
_atom_site_adp_type
_atom_site_calc_flag
_atom_site_refinement_flags
_atom_site_occupancy
_atom_site_disorder_assembly
_atom_site_disorder_group
Ru Ru1 0.685497(18) 0.068530(16) 0.255762(11) 0.02384(9) Uani d . 1 . .
S S1 0.79384(7) 0.17427(6) 0.19498(4) 0.0388(2) Uani d . 1 A .
S S2 0.74769(7) -0.05385(6) 0.18210(4) 0.03638(19) Uani d . 1 A .
P P1 0.81369(6) 0.03972(6) 0.35016(4) 0.02612(17) Uani d . 1 . .
P P2 0.84695(7) 0.05178(7) 0.16235(4) 0.0369(2) Uani d D 1 . .
N N1 0.6227(2) 0.18566(18) 0.30252(12) 0.0289(5) Uani d . 1 . .
N N2 0.5136(2) 0.18862(18) 0.30454(13) 0.0324(6) Uani d . 1 . .
N N3 0.57667(19) -0.02517(18) 0.29151(12) 0.0272(5) Uani d . 1 . .
N N4 0.47495(19) 0.00904(18) 0.29637(13) 0.0301(6) Uani d . 1 . .
N N5 0.5506(2) 0.09368(19) 0.17715(13) 0.0314(6) Uani d . 1 . .
N N6 0.4510(2) 0.11145(19) 0.19433(14) 0.0339(6) Uani d . 1 . .
C C1 0.6649(3) 0.2667(2) 0.33239(16) 0.0351(7) Uani d . 1 . .
H H1A 0.7383 0.2835 0.3384 0.042 Uiso calc R 1 . .
C C2 0.5841(3) 0.3225(3) 0.35311(19) 0.0454(9) Uani d . 1 . .
H H2A 0.5922 0.3822 0.3749 0.054 Uiso calc R 1 . .
C C3 0.4901(3) 0.2709(2) 0.33460(17) 0.0406(8) Uani d . 1 . .
H H3A 0.4212 0.2897 0.3417 0.049 Uiso calc R 1 . .
C C4 0.5802(3) -0.1169(2) 0.31240(15) 0.0307(7) Uani d . 1 . .
H H4A 0.6401 -0.1579 0.3140 0.037 Uiso calc R 1 . .
C C5 0.4826(3) -0.1432(2) 0.33140(17) 0.0396(8) Uani d . 1 . .
H H5A 0.4647 -0.2030 0.3480 0.048 Uiso calc R 1 . .
C C6 0.4181(3) -0.0622(2) 0.32047(17) 0.0371(7) Uani d . 1 . .
H H6A 0.3469 -0.0571 0.3284 0.045 Uiso calc R 1 . .
C C7 0.5363(3) 0.0975(3) 0.11105(17) 0.0410(8) Uani d . 1 . .
H H7A 0.5909 0.0872 0.0858 0.049 Uiso calc R 1 . .
C C8 0.4285(3) 0.1189(3) 0.08504(19) 0.0493(9) Uani d . 1 . .
H H8A 0.3978 0.1263 0.0405 0.059 Uiso calc R 1 . .
C C9 0.3772(3) 0.1267(3) 0.13905(18) 0.0445(9) Uani d . 1 . .
H H9A 0.3037 0.1403 0.1378 0.053 Uiso calc R 1 . .
C C10 0.7727(2) 0.0899(2) 0.42642(15) 0.0295(6) Uani d . 1 . .
C C11 0.8439(3) 0.1437(2) 0.47297(15) 0.0351(7) Uani d . 1 . .
H H11A 0.9154 0.1535 0.4667 0.042 Uiso calc R 1 . .
C C12 0.8085(3) 0.1827(3) 0.52858(17) 0.0419(8) Uani d . 1 . .
H H12A 0.8566 0.2186 0.5593 0.050 Uiso calc R 1 . .
C C13 0.7026(3) 0.1686(3) 0.53855(17) 0.0437(8) Uani d . 1 . .
H H13A 0.6789 0.1958 0.5754 0.052 Uiso calc R 1 . .
C C14 0.6322(3) 0.1137(3) 0.49359(17) 0.0427(8) Uani d . 1 . .
H H14A 0.5614 0.1026 0.5009 0.051 Uiso calc R 1 . .
C C15 0.6662(3) 0.0751(2) 0.43786(16) 0.0354(7) Uani d . 1 . .
H H15A 0.6177 0.0389 0.4077 0.042 Uiso calc R 1 . .
C C16 0.8413(2) -0.0886(2) 0.37420(16) 0.0300(6) Uani d . 1 . .
C C17 0.8813(3) -0.1501(2) 0.32978(17) 0.0389(8) Uani d . 1 . .
H H17A 0.8871 -0.1272 0.2876 0.047 Uiso calc R 1 . .
C C18 0.9128(3) -0.2447(3) 0.34695(19) 0.0441(8) Uani d . 1 . .
H H18A 0.9395 -0.2845 0.3165 0.053 Uiso calc R 1 . .
C C19 0.9043(3) -0.2796(2) 0.40899(19) 0.0446(9) Uani d . 1 . .
H H19A 0.9265 -0.3427 0.4210 0.054 Uiso calc R 1 . .
C C20 0.8628(3) -0.2207(3) 0.45330(19) 0.0464(9) Uani d . 1 . .
H H20A 0.8553 -0.2448 0.4949 0.056 Uiso calc R 1 . .
C C21 0.8320(3) -0.1256(2) 0.43639(17) 0.0387(8) Uani d . 1 . .
H H21A 0.8049 -0.0863 0.4670 0.046 Uiso calc R 1 . .
C C22 0.9557(2) 0.0851(2) 0.35834(15) 0.0314(7) Uani d . 1 . .
C C23 1.0452(3) 0.0291(3) 0.38653(17) 0.0386(8) Uani d . 1 . .
H H23A 1.0344 -0.0335 0.4015 0.046 Uiso calc R 1 . .
C C24 1.1505(3) 0.0660(3) 0.39243(19) 0.0470(9) Uani d . 1 . .
H H24A 1.2096 0.0273 0.4102 0.056 Uiso calc R 1 . .
C C25 1.1676(3) 0.1587(3) 0.37228(19) 0.0515(10) Uani d . 1 . .
H H25A 1.2381 0.1833 0.3767 0.062 Uiso calc R 1 . .
C C26 1.0798(3) 0.2161(3) 0.34532(19) 0.0494(9) Uani d . 1 . .
H H26A 1.0912 0.2794 0.3318 0.059 Uiso calc R 1 . .
C C27 0.9746(3) 0.1791(3) 0.33844(17) 0.0406(8) Uani d . 1 . .
H H27A 0.9160 0.2180 0.3202 0.049 Uiso calc R 1 . .
O O1 0.9685(2) 0.0388(3) 0.20330(16) 0.0485(8) Uani d PDU 0.764(3) A 1
C C28 1.0361(4) -0.0397(4) 0.1920(3) 0.0657(16) Uani d PDU 0.764(3) A 1
H H28A 1.0254 -0.0524 0.1446 0.079 Uiso calc PR 0.764(3) A 1
H H28B 1.0124 -0.0971 0.2134 0.079 Uiso calc PR 0.764(3) A 1
C C29 1.1497(4) -0.0264(6) 0.2152(5) 0.079(2) Uani d PD 0.764(3) A 1
H H29A 1.1884 -0.0839 0.2059 0.118 Uiso calc PR 0.764(3) A 1
H H29B 1.1619 -0.0149 0.2623 0.118 Uiso calc PR 0.764(3) A 1
H H29C 1.1753 0.0283 0.1929 0.118 Uiso calc PR 0.764(3) A 1
O O1A 0.9713(4) 0.0320(9) 0.1572(5) 0.0479(13) Uani d PDU 0.236(3) A 2
C C29A 1.1270(19) -0.061(2) 0.2317(18) 0.079(2) Uani d PD 0.236(3) A 2
H H29D 1.1592 -0.0565 0.2779 0.118 Uiso calc PR 0.236(3) A 2
H H29E 1.1827 -0.0527 0.2047 0.118 Uiso calc PR 0.236(3) A 2
H H29F 1.0928 -0.1229 0.2229 0.118 Uiso calc PR 0.236(3) A 2
C C28A 1.0470(15) 0.0148(15) 0.2162(8) 0.0648(19) Uani d PDU 0.236(3) A 2
H H28C 1.0029 0.0108 0.2511 0.078 Uiso calc PR 0.236(3) A 2
H H28D 1.0878 0.0750 0.2241 0.078 Uiso calc PR 0.236(3) A 2
O O2 0.8764(3) 0.0499(3) 0.08958(13) 0.0458(9) Uani d PDU 0.764(3) A 1
C C30 0.7920(4) 0.0556(4) 0.0330(2) 0.0476(13) Uani d PDU 0.764(3) A 1
H H30A 0.7472 0.1124 0.0366 0.057 Uiso calc PR 0.764(3) A 1
H H30B 0.7459 -0.0017 0.0311 0.057 Uiso calc PR 0.764(3) A 1
C C31 0.8393(18) 0.0618(10) -0.0271(6) 0.068(3) Uani d PD 0.764(3) A 1
H H31A 0.7821 0.0649 -0.0650 0.102 Uiso calc PR 0.764(3) A 1
H H31B 0.8835 0.0054 -0.0305 0.102 Uiso calc PR 0.764(3) A 1
H H31C 0.8835 0.1193 -0.0255 0.102 Uiso calc PR 0.764(3) A 1
O O2A 0.8154(9) 0.0724(8) 0.0839(2) 0.0467(13) Uani d PDU 0.236(3) A 2
C C30A 0.8201(17) 0.0081(12) 0.0299(7) 0.0487(17) Uani d PDU 0.236(3) A 2
H H30C 0.7493 -0.0230 0.0193 0.058 Uiso calc PR 0.236(3) A 2
H H30D 0.8721 -0.0426 0.0462 0.058 Uiso calc PR 0.236(3) A 2
C C31A 0.848(7) 0.042(4) -0.032(2) 0.068(3) Uani d PD 0.236(3) A 2
H H31D 0.8431 -0.0104 -0.0630 0.102 Uiso calc PR 0.236(3) A 2
H H31E 0.9207 0.0677 -0.0241 0.102 Uiso calc PR 0.236(3) A 2
H H31F 0.7979 0.0929 -0.0497 0.102 Uiso calc PR 0.236(3) A 2
B B1 0.4383(3) 0.1100(3) 0.26828(19) 0.0346(8) Uani d . 1 . .
H H1 0.3624 0.1224 0.2729 0.042 Uiso calc R 1 . .

loop_
_atom_site_aniso_label
_atom_site_aniso_U_11
_atom_site_aniso_U_22
_atom_site_aniso_U_33
_atom_site_aniso_U_12
_atom_site_aniso_U_13
_atom_site_aniso_U_23
Ru1 0.01928(13) 0.02232(13) 0.03081(14) 0.00061(9) 0.00673(9) 0.00169(9)
S1 0.0393(5) 0.0347(4) 0.0454(5) -0.0073(4) 0.0159(4) 0.0054(4)
S2 0.0374(5) 0.0309(4) 0.0439(4) 0.0032(3) 0.0155(4) -0.0018(3)
P1 0.0202(4) 0.0268(4) 0.0319(4) 0.0005(3) 0.0060(3) 0.0010(3)
P2 0.0284(4) 0.0498(5) 0.0346(4) -0.0018(4) 0.0116(3) -0.0028(4)
N1 0.0237(13) 0.0267(13) 0.0369(13) 0.0020(10) 0.0065(10) 0.0017(11)
N2 0.0264(13) 0.0298(13) 0.0422(14) 0.0062(11) 0.0093(11) 0.0007(11)
N3 0.0212(12) 0.0268(13) 0.0352(13) 0.0004(10) 0.0087(10) -0.0018(10)
N4 0.0188(12) 0.0309(13) 0.0418(14) -0.0007(10) 0.0091(10) 0.0009(11)
N5 0.0249(13) 0.0314(14) 0.0374(14) 0.0034(11) 0.0036(11) 0.0022(11)
N6 0.0230(13) 0.0311(14) 0.0460(15) 0.0043(11) 0.0007(11) 0.0036(12)
C1 0.0347(18) 0.0277(16) 0.0428(18) -0.0022(14) 0.0059(14) -0.0026(14)
C2 0.050(2) 0.0291(17) 0.057(2) 0.0076(16) 0.0108(17) -0.0077(16)
C3 0.0376(19) 0.0357(18) 0.050(2) 0.0108(15) 0.0133(15) -0.0032(15)
C4 0.0298(16) 0.0252(15) 0.0382(16) -0.0014(13) 0.0084(13) 0.0010(13)
C5 0.0370(19) 0.0324(17) 0.052(2) -0.0065(15) 0.0159(15) 0.0062(15)
C6 0.0289(17) 0.0407(19) 0.0445(18) -0.0050(14) 0.0137(14) 0.0022(15)
C7 0.042(2) 0.0434(19) 0.0359(17) 0.0025(16) 0.0016(15) 0.0014(15)
C8 0.046(2) 0.054(2) 0.043(2) -0.0011(18) -0.0077(17) 0.0042(17)
C9 0.0290(18) 0.044(2) 0.055(2) 0.0008(15) -0.0078(16) 0.0037(17)
C10 0.0292(16) 0.0264(15) 0.0337(16) 0.0032(13) 0.0071(12) 0.0046(12)
C11 0.0312(17) 0.0372(18) 0.0366(16) -0.0011(14) 0.0044(13) -0.0006(14)
C12 0.046(2) 0.0407(19) 0.0390(18) -0.0037(16) 0.0087(15) -0.0093(15)
C13 0.051(2) 0.045(2) 0.0383(18) 0.0001(17) 0.0157(16) -0.0076(15)
C14 0.0345(19) 0.052(2) 0.0451(19) 0.0007(16) 0.0173(15) -0.0001(16)
C15 0.0321(17) 0.0408(18) 0.0333(16) -0.0035(14) 0.0059(13) -0.0023(14)
C16 0.0194(14) 0.0302(16) 0.0390(16) -0.0006(12) 0.0008(12) 0.0025(13)
C17 0.0341(18) 0.0380(18) 0.0455(19) 0.0100(15) 0.0091(15) 0.0048(15)
C18 0.0373(19) 0.0357(18) 0.059(2) 0.0068(15) 0.0070(16) -0.0009(16)
C19 0.0356(19) 0.0291(17) 0.066(2) 0.0029(15) -0.0017(17) 0.0054(16)
C20 0.054(2) 0.0369(19) 0.047(2) -0.0029(17) 0.0046(17) 0.0127(16)
C21 0.0406(19) 0.0347(18) 0.0403(18) -0.0024(15) 0.0053(15) 0.0012(14)
C22 0.0236(15) 0.0388(17) 0.0331(16) -0.0042(13) 0.0082(12) -0.0025(13)
C23 0.0268(17) 0.0458(19) 0.0428(18) 0.0000(15) 0.0045(14) 0.0017(15)
C24 0.0233(17) 0.067(3) 0.051(2) -0.0018(16) 0.0071(15) -0.0041(18)
C25 0.0287(19) 0.077(3) 0.051(2) -0.0171(19) 0.0119(16) -0.010(2)
C26 0.046(2) 0.052(2) 0.052(2) -0.0224(18) 0.0136(17) -0.0027(17)
C27 0.0346(18) 0.0390(19) 0.0474(19) -0.0065(15) 0.0049(15) -0.0012(15)
O1 0.0291(16) 0.072(2) 0.0457(19) 0.0045(16) 0.0094(15) -0.0087(18)
C28 0.053(3) 0.060(4) 0.080(4) 0.007(3) 0.001(3) -0.006(3)
C29 0.034(3) 0.103(7) 0.103(6) 0.015(4) 0.018(3) -0.009(5)
O1A 0.029(2) 0.070(3) 0.046(3) 0.005(2) 0.012(2) -0.007(3)
C29A 0.034(3) 0.103(7) 0.103(6) 0.015(4) 0.018(3) -0.009(5)
C28A 0.053(4) 0.059(4) 0.079(5) 0.008(4) -0.001(4) -0.008(4)
O2 0.0285(19) 0.077(2) 0.0354(15) -0.0102(19) 0.0145(15) -0.0088(15)
C30 0.048(3) 0.053(4) 0.040(2) 0.001(3) 0.003(2) 0.002(3)
C31 0.090(5) 0.079(7) 0.038(3) 0.026(6) 0.021(3) -0.010(4)
O2A 0.032(3) 0.076(3) 0.036(2) -0.012(3) 0.017(2) -0.009(2)
C30A 0.050(4) 0.054(4) 0.041(3) 0.001(3) 0.002(3) 0.001(3)
C31A 0.090(5) 0.079(7) 0.038(3) 0.026(6) 0.021(3) -0.010(4)
B1 0.0216(17) 0.0350(19) 0.047(2) 0.0031(15) 0.0065(15) 0.0024(16)

loop_
_atom_type_symbol
_atom_type_description
_atom_type_scat_dispersion_real
_atom_type_scat_dispersion_imag
_atom_type_scat_source
C C 0.0033 0.0016 'International Tables Vol C Tables 4.2.6.8 and 6.1.1.4'
H H 0.0000 0.0000 'International Tables Vol C Tables 4.2.6.8 and 6.1.1.4'
B B 0.0013 0.0007 'International Tables Vol C Tables 4.2.6.8 and 6.1.1.4'
N N 0.0061 0.0033 'International Tables Vol C Tables 4.2.6.8 and 6.1.1.4'
O O 0.0106 0.0060 'International Tables Vol C Tables 4.2.6.8 and 6.1.1.4'
P P 0.1023 0.0942 'International Tables Vol C Tables 4.2.6.8 and 6.1.1.4'
Ru Ru -1.2594 0.8363 'International Tables Vol C Tables 4.2.6.8 and 6.1.1.4'
S S 0.1246 0.1234 'International Tables Vol C Tables 4.2.6.8 and 6.1.1.4'

loop_
_geom_angle_atom_site_label_1
_geom_angle_atom_site_label_2
_geom_angle_atom_site_label_3
_geom_angle
_geom_angle_publ_flag
N3 Ru1 N1 90.09(9) y
N3 Ru1 N5 83.57(10) y
N1 Ru1 N5 84.88(10) y
N3 Ru1 P1 90.07(7) y
N1 Ru1 P1 90.63(7) y
N5 Ru1 P1 172.20(7) y
N3 Ru1 S1 170.14(7) y
N1 Ru1 S1 93.07(7) y
N5 Ru1 S1 87.41(7) y
P1 Ru1 S1 99.23(3) y
N3 Ru1 S2 94.61(7) y
N1 Ru1 S2 169.78(7) y
N5 Ru1 S2 86.63(7) y
P1 Ru1 S2 98.42(3) y
S1 Ru1 S2 80.86(3) y
P2 S1 Ru1 84.74(4) n
P2 S2 Ru1 83.95(4) n
C16 P1 C10 101.43(14) ?
C16 P1 C22 99.51(14) ?
C10 P1 C22 101.07(14) ?
C16 P1 Ru1 117.05(10) ?
C10 P1 Ru1 112.69(10) ?
C22 P1 Ru1 121.98(10) ?
O1A P2 O2A 92.4(6) ?
O2 P2 O1 97.94(17) ?
O2A P2 O1 125.9(4) ?
O2 P2 S1 118.31(15) ?
O1A P2 S1 123.7(4) ?
O2A P2 S1 98.4(4) ?
O1 P2 S1 105.05(13) ?
O2 P2 S2 115.21(13) ?
O1A P2 S2 122.1(4) ?
O2A P2 S2 105.9(4) ?
O1 P2 S2 112.03(14) ?
S1 P2 S2 107.51(5) ?
C1 N1 N2 106.2(2) ?
C1 N1 Ru1 134.7(2) ?
N2 N1 Ru1 119.14(19) ?
C3 N2 N1 109.4(3) ?
C3 N2 B1 130.7(3) ?
N1 N2 B1 119.5(2) ?
C4 N3 N4 106.5(2) ?
C4 N3 Ru1 135.1(2) ?
N4 N3 Ru1 118.39(18) ?
C6 N4 N3 109.0(2) ?
C6 N4 B1 130.5(3) ?
N3 N4 B1 120.1(2) ?
C7 N5 N6 106.2(3) ?
C7 N5 Ru1 135.9(2) ?
N6 N5 Ru1 117.86(19) ?
C9 N6 N5 109.5(3) ?
C9 N6 B1 130.8(3) ?
N5 N6 B1 119.6(2) ?
N1 C1 C2 110.6(3) ?
N1 C1 H1A 124.7 ?
C2 C1 H1A 124.7 ?
C3 C2 C1 105.1(3) ?
C3 C2 H2A 127.5 ?
C1 C2 H2A 127.5 ?
N2 C3 C2 108.8(3) ?
N2 C3 H3A 125.6 ?
C2 C3 H3A 125.6 ?
N3 C4 C5 110.7(3) ?
N3 C4 H4A 124.6 ?
C5 C4 H4A 124.6 ?
C6 C5 C4 105.1(3) ?
C6 C5 H5A 127.5 ?
C4 C5 H5A 127.5 ?
N4 C6 C5 108.7(3) ?
N4 C6 H6A 125.6 ?
C5 C6 H6A 125.6 ?
N5 C7 C8 110.6(3) ?
N5 C7 H7A 124.7 ?
C8 C7 H7A 124.7 ?
C9 C8 C7 105.1(3) ?
C9 C8 H8A 127.4 ?
C7 C8 H8A 127.4 ?
N6 C9 C8 108.5(3) ?
N6 C9 H9A 125.7 ?
C8 C9 H9A 125.7 ?
C11 C10 C15 118.3(3) ?
C11 C10 P1 122.4(2) ?
C15 C10 P1 119.3(2) ?
C12 C11 C10 120.5(3) ?
C12 C11 H11A 119.8 ?
C10 C11 H11A 119.8 ?
C13 C12 C11 120.4(3) ?
C13 C12 H12A 119.8 ?
C11 C12 H12A 119.8 ?
C12 C13 C14 119.6(3) ?
C12 C13 H13A 120.2 ?
C14 C13 H13A 120.2 ?
C13 C14 C15 120.5(3) ?
C13 C14 H14A 119.8 ?
C15 C14 H14A 119.8 ?
C14 C15 C10 120.7(3) ?
C14 C15 H15A 119.7 ?
C10 C15 H15A 119.7 ?
C21 C16 C17 117.8(3) ?
C21 C16 P1 123.5(2) ?
C17 C16 P1 118.6(2) ?
C18 C17 C16 121.5(3) ?
C18 C17 H17A 119.2 ?
C16 C17 H17A 119.2 ?
C19 C18 C17 119.9(3) ?
C19 C18 H18A 120.0 ?
C17 C18 H18A 120.0 ?
C18 C19 C20 119.6(3) ?
C18 C19 H19A 120.2 ?
C20 C19 H19A 120.2 ?
C19 C20 C21 120.6(3) ?
C19 C20 H20A 119.7 ?
C21 C20 H20A 119.7 ?
C16 C21 C20 120.6(3) ?
C16 C21 H21A 119.7 ?
C20 C21 H21A 119.7 ?
C27 C22 C23 118.1(3) ?
C27 C22 P1 119.6(2) ?
C23 C22 P1 122.3(2) ?
C24 C23 C22 120.6(3) ?
C24 C23 H23A 119.7 ?
C22 C23 H23A 119.7 ?
C25 C24 C23 120.4(4) ?
C25 C24 H24A 119.8 ?
C23 C24 H24A 119.8 ?
C24 C25 C26 119.9(3) ?
C24 C25 H25A 120.0 ?
C26 C25 H25A 120.0 ?
C25 C26 C27 119.9(4) ?
C25 C26 H26A 120.0 ?
C27 C26 H26A 120.0 ?
C22 C27 C26 121.0(3) ?
C22 C27 H27A 119.5 ?
C26 C27 H27A 119.5 ?
C28 O1 P2 122.3(3) ?
O1 C28 C29 115.8(6) ?
O1 C28 H28A 108.3 ?
C29 C28 H28A 108.3 ?
O1 C28 H28B 108.3 ?
C29 C28 H28B 108.3 ?
H28A C28 H28B 107.4 ?
C28 C29 H29A 109.5 ?
C28 C29 H29B 109.5 ?
H29A C29 H29B 109.5 ?
C28 C29 H29C 109.5 ?
H29A C29 H29C 109.5 ?
H29B C29 H29C 109.5 ?
C28A O1A P2 119.2(11) ?
C28A C29A H29D 109.5 ?
C28A C29A H29E 109.5 ?
H29D C29A H29E 109.5 ?
C28A C29A H29F 109.5 ?
H29D C29A H29F 109.5 ?
H29E C29A H29F 109.5 ?
O1A C28A C29A 130(2) ?
O1A C28A H28C 104.7 ?
C29A C28A H28C 104.7 ?
O1A C28A H28D 104.7 ?
C29A C28A H28D 104.7 ?
H28C C28A H28D 105.7 ?
C30 O2 P2 120.1(3) ?
O2 C30 C31 109.8(10) ?
O2 C30 H30A 109.7 ?
C31 C30 H30A 109.7 ?
O2 C30 H30B 109.7 ?
C31 C30 H30B 109.7 ?
H30A C30 H30B 108.2 ?
C30 C31 H31A 109.5 ?
C30 C31 H31B 109.5 ?
H31A C31 H31B 109.5 ?
C30 C31 H31C 109.5 ?
H31A C31 H31C 109.5 ?
H31B C31 H31C 109.5 ?
C30A O2A P2 128.8(11) ?
O2A C30A C31A 121(3) ?
O2A C30A H30C 107.0 ?
C31A C30A H30C 107.0 ?
O2A C30A H30D 107.0 ?
C31A C30A H30D 107.0 ?
H30C C30A H30D 106.7 ?
C30A C31A H31D 109.5 ?
C30A C31A H31E 109.5 ?
H31D C31A H31E 109.5 ?
C30A C31A H31F 109.5 ?
H31D C31A H31F 109.5 ?
H31E C31A H31F 109.5 ?
N2 B1 N4 109.7(3) ?
N2 B1 N6 107.9(3) ?
N4 B1 N6 107.6(3) ?
N2 B1 H1 110.5 ?
N4 B1 H1 110.5 ?
N6 B1 H1 110.5 ?

loop_
_geom_bond_atom_site_label_1
_geom_bond_atom_site_label_2
_geom_bond_distance
_geom_bond_publ_flag
Ru1 N3 2.086(2) y
Ru1 N1 2.088(2) y
Ru1 N5 2.144(3) y
Ru1 P1 2.3171(8) y
Ru1 S1 2.4540(8) y
Ru1 S2 2.4635(8) y
S1 P2 1.9643(13) n
S2 P2 1.9899(12) ?
P1 C16 1.846(3) ?
P1 C10 1.848(3) ?
P1 C22 1.854(3) ?
P2 O2 1.587(3) ?
P2 O1A 1.591(4) ?
P2 O2A 1.607(4) ?
P2 O1 1.609(3) ?
N1 C1 1.334(4) ?
N1 N2 1.366(3) ?
N2 C3 1.341(4) ?
N2 B1 1.535(5) ?
N3 C4 1.329(4) ?
N3 N4 1.369(3) ?
N4 C6 1.347(4) ?
N4 B1 1.540(4) ?
N5 C7 1.330(4) ?
N5 N6 1.365(4) ?
N6 C9 1.344(4) ?
N6 B1 1.541(5) ?
C1 C2 1.384(5) ?
C1 H1A 0.9300 ?
C2 C3 1.366(5) ?
C2 H2A 0.9300 ?
C3 H3A 0.9300 ?
C4 C5 1.383(4) ?
C4 H4A 0.9300 ?
C5 C6 1.368(5) ?
C5 H5A 0.9300 ?
C6 H6A 0.9300 ?
C7 C8 1.388(5) ?
C7 H7A 0.9300 ?
C8 C9 1.366(5) ?
C8 H8A 0.9300 ?
C9 H9A 0.9300 ?
C10 C11 1.396(4) ?
C10 C15 1.399(4) ?
C11 C12 1.390(5) ?
C11 H11A 0.9300 ?
C12 C13 1.380(5) ?
C12 H12A 0.9300 ?
C13 C14 1.381(5) ?
C13 H13A 0.9300 ?
C14 C15 1.383(5) ?
C14 H14A 0.9300 ?
C15 H15A 0.9300 ?
C16 C21 1.388(4) ?
C16 C17 1.390(5) ?
C17 C18 1.385(5) ?
C17 H17A 0.9300 ?
C18 C19 1.372(5) ?
C18 H18A 0.9300 ?
C19 C20 1.376(5) ?
C19 H19A 0.9300 ?
C20 C21 1.389(5) ?
C20 H20A 0.9300 ?
C21 H21A 0.9300 ?
C22 C27 1.386(5) ?
C22 C23 1.396(5) ?
C23 C24 1.391(5) ?
C23 H23A 0.9300 ?
C24 C25 1.366(6) ?
C24 H24A 0.9300 ?
C25 C26 1.383(6) ?
C25 H25A 0.9300 ?
C26 C27 1.389(5) ?
C26 H26A 0.9300 ?
C27 H27A 0.9300 ?
O1 C28 1.409(5) ?
C28 C29 1.424(6) ?
C28 H28A 0.9700 ?
C28 H28B 0.9700 ?
C29 H29A 0.9600 ?
C29 H29B 0.9600 ?
C29 H29C 0.9600 ?
O1A C28A 1.416(6) ?
C29A C28A 1.435(6) ?
C29A H29D 0.9600 ?
C29A H29E 0.9600 ?
C29A H29F 0.9600 ?
C28A H28C 0.9700 ?
C28A H28D 0.9700 ?
O2 C30 1.426(4) ?
C30 C31 1.446(5) ?
C30 H30A 0.9700 ?
C30 H30B 0.9700 ?
C31 H31A 0.9600 ?
C31 H31B 0.9600 ?
C31 H31C 0.9600 ?
O2A C30A 1.420(6) ?
C30A C31A 1.438(6) ?
C30A H30C 0.9700 ?
C30A H30D 0.9700 ?
C31A H31D 0.9600 ?
C31A H31E 0.9600 ?
C31A H31F 0.9600 ?
B1 H1 0.9800 ?
